data_4120181
loop_
_publ_author_name
'Moran Feller'
'Yael Diskin-Posner'
'Gregory Leitus'
'Linda J. W. Shimon'
'David Milstein'

_publ_section_title
;
 Direct Observation of Reductive Elimination of MeX (X = Cl, Br, I) from
 RhIII Complexes: Mechanistic Insight and the Importance of Sterics
;
_journal_name_full 'Journal of the American Chemical Society'
_journal_page_first 11040
_journal_page_last 11047
_journal_paper_doi 10.1021/ja401852c
_journal_volume 135
_journal_year 2013
_chemical_formula_moiety 'C24 H46 Cl N P2 Rh, B F4'
_chemical_formula_sum 'C24 H46 B Cl F4 N P2 Rh'
_chemical_formula_weight 635.73
_chemical_name_systematic
; 
 ? 
;
_space_group_IT_number 14
_symmetry_cell_setting monoclinic
_symmetry_space_group_name_Hall '-P 2yn'
_symmetry_space_group_name_H-M 'P 1 21/n 1'
_atom_sites_solution_hydrogens geom
_atom_sites_solution_primary direct
_atom_sites_solution_secondary difmap
_audit_creation_method SHELXL-97
_cell_angle_alpha 90.00
_cell_angle_beta 92.9680(9)
_cell_angle_gamma 90.00
_cell_formula_units_Z 4
_cell_length_a 12.6136(2)
_cell_length_b 7.85920(10)
_cell_length_c 28.6247(5)
_cell_measurement_reflns_used 25004
_cell_measurement_temperature 120(2)
_cell_measurement_theta_max 30.51
_cell_measurement_theta_min 2.55
_cell_volume 2833.84(8)
_computing_cell_refinement HKL
_computing_data_collection 'Collect package Bruker - Nonius'
_computing_data_reduction HKL
_computing_structure_refinement 'SHELXL-97 (Sheldrick, 1997)'
_computing_structure_solution 'SIR-97 (Altmore et al, 1994)'
_diffrn_ambient_temperature 120(2)
_diffrn_measured_fraction_theta_full 0.980
_diffrn_measured_fraction_theta_max 0.980
_diffrn_measurement_device_type 'Nonius Kappa CCD'
_diffrn_measurement_method 'Phi and Omega scans'
_diffrn_radiation_monochromator graphite
_diffrn_radiation_source 'fine-focus sealed tube'
_diffrn_radiation_type MoK\a
_diffrn_radiation_wavelength 0.71073
_diffrn_reflns_av_R_equivalents 0.0834
_diffrn_reflns_av_sigmaI/netI 0.0779
_diffrn_reflns_limit_h_max 17
_diffrn_reflns_limit_h_min -17
_diffrn_reflns_limit_k_max 11
_diffrn_reflns_limit_k_min -10
_diffrn_reflns_limit_l_max 40
_diffrn_reflns_limit_l_min -40
_diffrn_reflns_number 24099
_diffrn_reflns_theta_full 30.53
_diffrn_reflns_theta_max 30.53
_diffrn_reflns_theta_min 2.69
_exptl_absorpt_coefficient_mu 0.850
_exptl_absorpt_correction_T_max 0.950
_exptl_absorpt_correction_T_min 0.838
_exptl_absorpt_correction_type integration
_exptl_absorpt_process_details
;
gaussian integration (Coppens, 1970)
;
_exptl_crystal_colour orange
_exptl_crystal_density_diffrn 1.490
_exptl_crystal_description prism
_exptl_crystal_F_000 1320
_exptl_crystal_size_max 0.25
_exptl_crystal_size_mid 0.10
_exptl_crystal_size_min 0.05
_refine_diff_density_max 4.445
_refine_diff_density_min -1.414
_refine_diff_density_rms 0.198
_refine_ls_extinction_method none
_refine_ls_goodness_of_fit_ref 0.992
_refine_ls_hydrogen_treatment constr
_refine_ls_matrix_type full
_refine_ls_number_parameters 320
_refine_ls_number_reflns 8495
_refine_ls_number_restraints 0
_refine_ls_restrained_S_all 0.992
_refine_ls_R_factor_all 0.0902
_refine_ls_R_factor_gt 0.0559
_refine_ls_shift/su_max 0.003
_refine_ls_shift/su_mean 0.000
_refine_ls_structure_factor_coef Fsqd
_refine_ls_weighting_details 'calc w=1/[\s^2^(Fo^2^)+(0.0950P)^2^+0.0000P] where P=(Fo^2^+2Fc^2^)/3'
_refine_ls_weighting_scheme calc
_refine_ls_wR_factor_gt 0.1370
_refine_ls_wR_factor_ref 0.1599
_reflns_number_gt 5853
_reflns_number_total 8495
_reflns_threshold_expression >2sigma(I)
_cod_data_source_file ja401852c_si_002_3.cif
_cod_data_source_block m895a
_cod_original_sg_symbol_Hall -P2yn
_cod_database_code 4120181

loop_
_symmetry_equiv_pos_as_xyz
'x, y, z'
'-x+1/2, y+1/2, -z+1/2'
'-x, -y, -z'
'x-1/2, -y-1/2, z-1/2'

loop_
_atom_site_label
_atom_site_type_symbol
_atom_site_fract_x
_atom_site_fract_y
_atom_site_fract_z
_atom_site_U_iso_or_equiv
_atom_site_adp_type
_atom_site_occupancy
_atom_site_symmetry_multiplicity
_atom_site_calc_flag
_atom_site_refinement_flags
Rh1 Rh 0.833483(19) 0.17517(3) 0.126386(9) 0.01609(9) Uani 1 1 d .
N11 N 0.8540(2) -0.0215(4) 0.08044(10) 0.0192(6) Uani 1 1 d .
C12 C 0.7692(3) -0.0886(4) 0.05517(12) 0.0197(7) Uani 1 1 d .
C13 C 0.7823(3) -0.2266(5) 0.02540(13) 0.0241(7) Uani 1 1 d .
H13 H 0.7223 -0.2760 0.0092 0.029 Uiso 1 1 calc R
C14 C 0.8822(3) -0.2913(5) 0.01936(13) 0.0253(8) Uani 1 1 d .
H14 H 0.8913 -0.3866 -0.0005 0.030 Uiso 1 1 calc R
C15 C 0.9691(3) -0.2161(5) 0.04245(13) 0.0252(7) Uani 1 1 d .
H15 H 1.0388 -0.2563 0.0377 0.030 Uiso 1 1 calc R
C16 C 0.9532(3) -0.0799(4) 0.07289(12) 0.0206(7) Uani 1 1 d .
P2 P 0.65283(7) 0.13214(11) 0.10891(3) 0.01717(18) Uani 1 1 d .
C21 C 0.6618(3) -0.0044(5) 0.05735(12) 0.0225(7) Uani 1 1 d .
H21A H 0.6063 -0.0934 0.0579 0.027 Uiso 1 1 calc R
H21B H 0.6479 0.0648 0.0288 0.027 Uiso 1 1 calc R
C22 C 0.6032(3) -0.0092(5) 0.15625(13) 0.0237(7) Uani 1 1 d .
C23 C 0.5543(3) 0.3019(5) 0.09140(12) 0.0219(7) Uani 1 1 d .
C24 C 0.6266(4) 0.0729(6) 0.20406(14) 0.0434(12) Uani 1 1 d .
H24A H 0.5912 0.1838 0.2050 0.065 Uiso 1 1 calc R
H24B H 0.7034 0.0884 0.2093 0.065 Uiso 1 1 calc R
H24C H 0.6002 -0.0007 0.2285 0.065 Uiso 1 1 calc R
C25 C 0.4865(3) -0.0573(6) 0.15048(17) 0.0433(12) Uani 1 1 d .
H25A H 0.4680 -0.1314 0.1763 0.065 Uiso 1 1 calc R
H25B H 0.4734 -0.1174 0.1207 0.065 Uiso 1 1 calc R
H25C H 0.4430 0.0460 0.1506 0.065 Uiso 1 1 calc R
C26 C 0.6666(4) -0.1749(6) 0.1552(2) 0.0533(15) Uani 1 1 d .
H26A H 0.6539 -0.2420 0.1832 0.080 Uiso 1 1 calc R
H26B H 0.7425 -0.1486 0.1544 0.080 Uiso 1 1 calc R
H26C H 0.6442 -0.2403 0.1272 0.080 Uiso 1 1 calc R
C27 C 0.5172(3) 0.3918(5) 0.13523(13) 0.0251(8) Uani 1 1 d .
H27A H 0.4695 0.4857 0.1259 0.038 Uiso 1 1 calc R
H27B H 0.5789 0.4365 0.1535 0.038 Uiso 1 1 calc R
H27C H 0.4794 0.3105 0.1543 0.038 Uiso 1 1 calc R
C28 C 0.6096(3) 0.4351(5) 0.06189(14) 0.0281(8) Uani 1 1 d .
H28A H 0.5588 0.5242 0.0522 0.042 Uiso 1 1 calc R
H28B H 0.6365 0.3803 0.0341 0.042 Uiso 1 1 calc R
H28C H 0.6689 0.4856 0.0805 0.042 Uiso 1 1 calc R
C29 C 0.4586(3) 0.2314(6) 0.06188(14) 0.0316(9) Uani 1 1 d .
H29A H 0.4214 0.1470 0.0802 0.047 Uiso 1 1 calc R
H29B H 0.4835 0.1776 0.0336 0.047 Uiso 1 1 calc R
H29C H 0.4100 0.3247 0.0531 0.047 Uiso 1 1 calc R
P3 P 1.01346(7) 0.13340(12) 0.14709(3) 0.01856(19) Uani 1 1 d .
C31 C 1.0491(3) 0.0081(5) 0.09584(12) 0.0247(8) Uani 1 1 d .
H31A H 1.0810 0.0842 0.0729 0.030 Uiso 1 1 calc R
H31B H 1.1028 -0.0782 0.1057 0.030 Uiso 1 1 calc R
C32 C 1.1148(3) 0.3065(5) 0.15311(15) 0.0283(8) Uani 1 1 d .
C33 C 1.0269(3) -0.0177(5) 0.19784(13) 0.0270(8) Uani 1 1 d .
C34 C 1.2276(3) 0.2464(7) 0.1440(2) 0.0504(13) Uani 1 1 d .
H34A H 1.2271 0.1864 0.1140 0.076 Uiso 1 1 calc R
H34B H 1.2528 0.1694 0.1691 0.076 Uiso 1 1 calc R
H34C H 1.2750 0.3451 0.1430 0.076 Uiso 1 1 calc R
C35 C 1.1131(3) 0.3886(5) 0.20155(15) 0.0357(10) Uani 1 1 d .
H35A H 1.1655 0.4806 0.2040 0.054 Uiso 1 1 calc R
H35B H 1.1304 0.3028 0.2256 0.054 Uiso 1 1 calc R
H35C H 1.0422 0.4349 0.2061 0.054 Uiso 1 1 calc R
C36 C 1.0833(3) 0.4430(5) 0.11681(15) 0.0349(9) Uani 1 1 d .
H36A H 1.0107 0.4812 0.1215 0.052 Uiso 1 1 calc R
H36B H 1.0871 0.3953 0.0853 0.052 Uiso 1 1 calc R
H36C H 1.1320 0.5398 0.1204 0.052 Uiso 1 1 calc R
C37 C 0.9691(4) 0.0571(6) 0.23898(14) 0.0420(11) Uani 1 1 d .
H37A H 0.9625 -0.0303 0.2631 0.063 Uiso 1 1 calc R
H37B H 0.8983 0.0956 0.2280 0.063 Uiso 1 1 calc R
H37C H 1.0097 0.1536 0.2522 0.063 Uiso 1 1 calc R
C38 C 0.9698(5) -0.1816(5) 0.18234(17) 0.0480(13) Uani 1 1 d .
H38A H 1.0134 -0.2440 0.1607 0.072 Uiso 1 1 calc R
H38B H 0.9012 -0.1533 0.1666 0.072 Uiso 1 1 calc R
H38C H 0.9582 -0.2525 0.2098 0.072 Uiso 1 1 calc R
C39 C 1.1407(4) -0.0647(6) 0.21295(17) 0.0458(12) Uani 1 1 d .
H39A H 1.1403 -0.1548 0.2366 0.069 Uiso 1 1 calc R
H39B H 1.1773 0.0356 0.2262 0.069 Uiso 1 1 calc R
H39C H 1.1776 -0.1051 0.1858 0.069 Uiso 1 1 calc R
Cl1 Cl 0.81159(7) 0.40450(11) 0.17643(3) 0.02428(19) Uani 1 1 d .
C1 C 0.8584(3) 0.3187(4) 0.06812(12) 0.0235(7) Uani 1 1 d .
H1A H 0.9283 0.2920 0.0566 0.035 Uiso 1 1 calc R
H1B H 0.8553 0.4398 0.0762 0.035 Uiso 1 1 calc R
H1C H 0.8034 0.2929 0.0437 0.035 Uiso 1 1 calc R
B1 B 0.7081(4) 0.2634(6) -0.06022(16) 0.0283(9) Uani 1 1 d .
F1 F 0.72208(19) 0.2518(3) -0.10783(8) 0.0369(6) Uani 1 1 d .
F2 F 0.60155(18) 0.2498(4) -0.05054(9) 0.0406(6) Uani 1 1 d .
F3 F 0.7470(2) 0.4183(4) -0.04313(9) 0.0515(8) Uani 1 1 d .
F4 F 0.7638(2) 0.1340(4) -0.03722(10) 0.0524(8) Uani 1 1 d .

loop_
_atom_site_aniso_label
_atom_site_aniso_U_11
_atom_site_aniso_U_22
_atom_site_aniso_U_33
_atom_site_aniso_U_23
_atom_site_aniso_U_13
_atom_site_aniso_U_12
Rh1 0.01466(14) 0.01692(14) 0.01678(14) -0.00104(10) 0.00174(9) -0.00021(10)
N11 0.0192(13) 0.0211(13) 0.0173(13) 0.0001(11) 0.0017(11) -0.0011(12)
C12 0.0223(16) 0.0182(15) 0.0186(16) -0.0006(13) 0.0011(13) -0.0021(13)
C13 0.0310(19) 0.0220(16) 0.0194(17) -0.0026(14) 0.0019(15) -0.0027(15)
C14 0.036(2) 0.0205(16) 0.0199(18) -0.0009(14) 0.0053(15) 0.0031(15)
C15 0.0291(19) 0.0264(17) 0.0203(17) -0.0018(14) 0.0046(14) 0.0069(16)
C16 0.0245(17) 0.0231(16) 0.0143(15) 0.0017(13) 0.0023(13) 0.0035(14)
P2 0.0145(4) 0.0202(4) 0.0168(4) -0.0014(3) 0.0010(3) -0.0020(3)
C21 0.0215(16) 0.0245(17) 0.0214(17) -0.0034(14) 0.0017(13) -0.0033(14)
C22 0.0210(16) 0.0255(17) 0.0249(18) 0.0009(14) 0.0028(13) -0.0055(15)
C23 0.0156(15) 0.0290(18) 0.0208(17) 0.0023(14) -0.0011(13) 0.0040(14)
C24 0.067(3) 0.043(3) 0.020(2) 0.0051(18) 0.000(2) -0.021(2)
C25 0.031(2) 0.054(3) 0.045(3) 0.017(2) -0.0034(19) -0.021(2)
C26 0.056(3) 0.035(2) 0.072(4) 0.025(2) 0.039(3) 0.015(2)
C27 0.0234(17) 0.0281(18) 0.0238(18) -0.0008(15) 0.0003(14) 0.0047(15)
C28 0.0270(19) 0.0287(19) 0.029(2) 0.0051(16) 0.0017(15) 0.0055(16)
C29 0.0211(17) 0.044(2) 0.029(2) 0.0001(18) -0.0048(16) -0.0020(18)
P3 0.0148(4) 0.0222(4) 0.0187(4) -0.0018(3) 0.0010(3) 0.0016(3)
C31 0.0210(17) 0.0315(19) 0.0218(17) -0.0066(15) 0.0029(13) 0.0034(15)
C32 0.0142(15) 0.035(2) 0.035(2) -0.0066(17) -0.0003(15) -0.0072(15)
C33 0.0305(19) 0.0256(18) 0.0243(18) -0.0023(15) -0.0051(15) 0.0078(16)
C34 0.0182(19) 0.061(3) 0.072(4) -0.008(3) 0.006(2) 0.000(2)
C35 0.034(2) 0.032(2) 0.040(2) -0.0065(18) -0.0104(19) -0.0032(18)
C36 0.034(2) 0.034(2) 0.037(2) 0.0037(18) 0.0047(18) -0.0118(18)
C37 0.058(3) 0.043(2) 0.025(2) 0.0098(19) 0.003(2) 0.014(2)
C38 0.075(4) 0.030(2) 0.037(3) 0.0132(19) -0.014(2) -0.009(2)
C39 0.037(2) 0.050(3) 0.049(3) 0.007(2) -0.012(2) 0.019(2)
Cl1 0.0229(4) 0.0228(4) 0.0271(5) -0.0083(3) 0.0007(3) 0.0009(3)
C1 0.0245(17) 0.0250(18) 0.0210(17) 0.0079(14) 0.0027(14) -0.0020(15)
B1 0.024(2) 0.034(2) 0.027(2) -0.0029(18) 0.0031(17) -0.0043(18)
F1 0.0345(13) 0.0547(16) 0.0219(12) -0.0061(11) 0.0055(10) -0.0133(12)
F2 0.0220(11) 0.0591(17) 0.0415(15) -0.0113(13) 0.0092(10) -0.0014(12)
F3 0.0700(19) 0.0472(16) 0.0383(15) -0.0113(13) 0.0117(14) -0.0286(15)
F4 0.0494(16) 0.0634(18) 0.0456(17) 0.0152(14) 0.0150(13) 0.0264(15)

loop_
_atom_type_symbol
_atom_type_description
_atom_type_scat_dispersion_real
_atom_type_scat_dispersion_imag
_atom_type_scat_source
C C 0.0033 0.0016 'International Tables Vol C Tables 4.2.6.8 and 6.1.1.4'
H H 0.0000 0.0000 'International Tables Vol C Tables 4.2.6.8 and 6.1.1.4'
N N 0.0061 0.0033 'International Tables Vol C Tables 4.2.6.8 and 6.1.1.4'
P P 0.1023 0.0942 'International Tables Vol C Tables 4.2.6.8 and 6.1.1.4'
Cl Cl 0.1484 0.1585 'International Tables Vol C Tables 4.2.6.8 and 6.1.1.4'
Rh Rh -1.1178 0.9187 'International Tables Vol C Tables 4.2.6.8 and 6.1.1.4'
B B 0.0013 0.0007 'International Tables Vol C Tables 4.2.6.8 and 6.1.1.4'
F F 0.0171 0.0103 'International Tables Vol C Tables 4.2.6.8 and 6.1.1.4'

loop_
_exptl_crystal_face_index_h
_exptl_crystal_face_index_k
_exptl_crystal_face_index_l
_exptl_crystal_face_perp_dist
1 0 0 0.055
-1 0 0 0.045
0 1 0 0.150
0 -1 0 0.130
0 0 1 0.040
0 0 -1 0.020

loop_
_geom_angle_atom_site_label_1
_geom_angle_atom_site_label_2
_geom_angle_atom_site_label_3
_geom_angle
C1 Rh1 N11 82.16(13)
C1 Rh1 Cl1 95.89(11)
N11 Rh1 Cl1 178.05(8)
C1 Rh1 P2 95.41(10)
N11 Rh1 P2 84.71(8)
Cl1 Rh1 P2 95.65(3)
C1 Rh1 P3 95.50(11)
N11 Rh1 P3 84.48(8)
Cl1 Rh1 P3 95.58(3)
P2 Rh1 P3 163.44(4)
C16 N11 C12 119.2(3)
C16 N11 Rh1 120.2(2)
C12 N11 Rh1 120.5(2)
N11 C12 C13 120.6(3)
N11 C12 C21 119.2(3)
C13 C12 C21 120.1(3)
C14 C13 C12 120.2(3)
C14 C13 H13 119.9
C12 C13 H13 119.9
C13 C14 C15 119.3(3)
C13 C14 H14 120.4
C15 C14 H14 120.4
C14 C15 C16 119.2(4)
C14 C15 H15 120.4
C16 C15 H15 120.4
N11 C16 C15 121.3(3)
N11 C16 C31 119.8(3)
C15 C16 C31 118.8(3)
C21 P2 C23 105.62(16)
C21 P2 C22 105.70(17)
C23 P2 C22 111.82(16)
C21 P2 Rh1 99.04(11)
C23 P2 Rh1 125.54(12)
C22 P2 Rh1 106.77(11)
C12 C21 P2 112.5(2)
C12 C21 H21A 109.1
P2 C21 H21A 109.1
C12 C21 H21B 109.1
P2 C21 H21B 109.1
H21A C21 H21B 107.8
C25 C22 C24 110.1(4)
C25 C22 C26 106.9(4)
C24 C22 C26 107.5(4)
C25 C22 P2 115.1(3)
C24 C22 P2 109.8(3)
C26 C22 P2 107.1(3)
C27 C23 C28 107.6(3)
C27 C23 C29 110.5(3)
C28 C23 C29 108.0(3)
C27 C23 P2 109.6(2)
C28 C23 P2 108.6(2)
C29 C23 P2 112.4(3)
C22 C24 H24A 109.5
C22 C24 H24B 109.5
H24A C24 H24B 109.5
C22 C24 H24C 109.5
H24A C24 H24C 109.5
H24B C24 H24C 109.5
C22 C25 H25A 109.5
C22 C25 H25B 109.5
H25A C25 H25B 109.5
C22 C25 H25C 109.5
H25A C25 H25C 109.5
H25B C25 H25C 109.5
C22 C26 H26A 109.5
C22 C26 H26B 109.5
H26A C26 H26B 109.5
C22 C26 H26C 109.5
H26A C26 H26C 109.5
H26B C26 H26C 109.5
C23 C27 H27A 109.5
C23 C27 H27B 109.5
H27A C27 H27B 109.5
C23 C27 H27C 109.5
H27A C27 H27C 109.5
H27B C27 H27C 109.5
C23 C28 H28A 109.5
C23 C28 H28B 109.5
H28A C28 H28B 109.5
C23 C28 H28C 109.5
H28A C28 H28C 109.5
H28B C28 H28C 109.5
C23 C29 H29A 109.5
C23 C29 H29B 109.5
H29A C29 H29B 109.5
C23 C29 H29C 109.5
H29A C29 H29C 109.5
H29B C29 H29C 109.5
C31 P3 C32 105.58(18)
C31 P3 C33 105.20(17)
C32 P3 C33 110.82(18)
C31 P3 Rh1 98.44(11)
C32 P3 Rh1 124.86(13)
C33 P3 Rh1 109.40(13)
C16 C31 P3 111.6(2)
C16 C31 H31A 109.3
P3 C31 H31A 109.3
C16 C31 H31B 109.3
P3 C31 H31B 109.3
H31A C31 H31B 108.0
C35 C32 C36 107.7(3)
C35 C32 C34 110.0(3)
C36 C32 C34 108.1(4)
C35 C32 P3 110.4(3)
C36 C32 P3 107.2(2)
C34 C32 P3 113.3(3)
C39 C33 C38 107.5(4)
C39 C33 C37 110.7(3)
C38 C33 C37 108.1(4)
C39 C33 P3 114.8(3)
C38 C33 P3 106.6(3)
C37 C33 P3 108.9(3)
C32 C34 H34A 109.5
C32 C34 H34B 109.5
H34A C34 H34B 109.5
C32 C34 H34C 109.5
H34A C34 H34C 109.5
H34B C34 H34C 109.5
C32 C35 H35A 109.5
C32 C35 H35B 109.5
H35A C35 H35B 109.5
C32 C35 H35C 109.5
H35A C35 H35C 109.5
H35B C35 H35C 109.5
C32 C36 H36A 109.5
C32 C36 H36B 109.5
H36A C36 H36B 109.5
C32 C36 H36C 109.5
H36A C36 H36C 109.5
H36B C36 H36C 109.5
C33 C37 H37A 109.5
C33 C37 H37B 109.5
H37A C37 H37B 109.5
C33 C37 H37C 109.5
H37A C37 H37C 109.5
H37B C37 H37C 109.5
C33 C38 H38A 109.5
C33 C38 H38B 109.5
H38A C38 H38B 109.5
C33 C38 H38C 109.5
H38A C38 H38C 109.5
H38B C38 H38C 109.5
C33 C39 H39A 109.5
C33 C39 H39B 109.5
H39A C39 H39B 109.5
C33 C39 H39C 109.5
H39A C39 H39C 109.5
H39B C39 H39C 109.5
Rh1 C1 H1A 109.5
Rh1 C1 H1B 109.5
H1A C1 H1B 109.5
Rh1 C1 H1C 109.5
H1A C1 H1C 109.5
H1B C1 H1C 109.5
F4 B1 F1 109.4(4)
F4 B1 F2 108.7(4)
F1 B1 F2 111.4(3)
F4 B1 F3 108.3(4)
F1 B1 F3 110.0(4)
F2 B1 F3 108.9(4)

loop_
_geom_bond_atom_site_label_1
_geom_bond_atom_site_label_2
_geom_bond_distance
Rh1 C1 2.051(3)
Rh1 N11 2.055(3)
Rh1 Cl1 2.3276(9)
Rh1 P2 2.3321(9)
Rh1 P3 2.3395(9)
N11 C16 1.361(4)
N11 C12 1.366(4)
C12 C13 1.394(5)
C12 C21 1.511(5)
C13 C14 1.378(5)
C13 H13 0.9500
C14 C15 1.383(5)
C14 H14 0.9500
C15 C16 1.401(5)
C15 H15 0.9500
C16 C31 1.513(5)
P2 C21 1.833(4)
P2 C23 1.874(3)
P2 C22 1.884(4)
C21 H21A 0.9900
C21 H21B 0.9900
C22 C25 1.520(5)
C22 C24 1.528(5)
C22 C26 1.529(5)
C23 C27 1.534(5)
C23 C28 1.535(5)
C23 C29 1.540(5)
C24 H24A 0.9800
C24 H24B 0.9800
C24 H24C 0.9800
C25 H25A 0.9800
C25 H25B 0.9800
C25 H25C 0.9800
C26 H26A 0.9800
C26 H26B 0.9800
C26 H26C 0.9800
C27 H27A 0.9800
C27 H27B 0.9800
C27 H27C 0.9800
C28 H28A 0.9800
C28 H28B 0.9800
C28 H28C 0.9800
C29 H29A 0.9800
C29 H29B 0.9800
C29 H29C 0.9800
P3 C31 1.842(4)
P3 C32 1.869(4)
P3 C33 1.877(4)
C31 H31A 0.9900
C31 H31B 0.9900
C32 C35 1.530(5)
C32 C36 1.531(6)
C32 C34 1.534(6)
C33 C39 1.523(5)
C33 C38 1.530(6)
C33 C37 1.534(6)
C34 H34A 0.9800
C34 H34B 0.9800
C34 H34C 0.9800
C35 H35A 0.9800
C35 H35B 0.9800
C35 H35C 0.9800
C36 H36A 0.9800
C36 H36B 0.9800
C36 H36C 0.9800
C37 H37A 0.9800
C37 H37B 0.9800
C37 H37C 0.9800
C38 H38A 0.9800
C38 H38B 0.9800
C38 H38C 0.9800
C39 H39A 0.9800
C39 H39B 0.9800
C39 H39C 0.9800
C1 H1A 0.9800
C1 H1B 0.9800
C1 H1C 0.9800
B1 F4 1.383(5)
B1 F1 1.386(5)
B1 F2 1.391(5)
B1 F3 1.392(5)

loop_
_geom_torsion_atom_site_label_1
_geom_torsion_atom_site_label_2
_geom_torsion_atom_site_label_3
_geom_torsion_atom_site_label_4
_geom_torsion
C1 Rh1 N11 C16 86.3(3)
P2 Rh1 N11 C16 -177.5(3)
P3 Rh1 N11 C16 -10.1(2)
C1 Rh1 N11 C12 -90.0(3)
P2 Rh1 N11 C12 6.3(2)
P3 Rh1 N11 C12 173.7(3)
C16 N11 C12 C13 6.4(5)
Rh1 N11 C12 C13 -177.4(3)
C16 N11 C12 C21 -169.7(3)
Rh1 N11 C12 C21 6.6(4)
N11 C12 C13 C14 -3.3(5)
C21 C12 C13 C14 172.7(3)
C12 C13 C14 C15 -1.2(6)
C13 C14 C15 C16 2.5(6)
C12 N11 C16 C15 -5.0(5)
Rh1 N11 C16 C15 178.7(3)
C12 N11 C16 C31 172.1(3)
Rh1 N11 C16 C31 -4.2(4)
C14 C15 C16 N11 0.6(5)
C14 C15 C16 C31 -176.5(3)
C1 Rh1 P2 C21 68.14(16)
N11 Rh1 P2 C21 -13.44(14)
Cl1 Rh1 P2 C21 164.63(12)
P3 Rh1 P2 C21 -62.87(17)
C1 Rh1 P2 C23 -48.52(18)
N11 Rh1 P2 C23 -130.11(17)
Cl1 Rh1 P2 C23 47.96(15)
P3 Rh1 P2 C23 -179.52(16)
C1 Rh1 P2 C22 177.66(16)
N11 Rh1 P2 C22 96.08(15)
Cl1 Rh1 P2 C22 -85.85(13)
P3 Rh1 P2 C22 46.64(18)
N11 C12 C21 P2 -19.6(4)
C13 C12 C21 P2 164.4(3)
C23 P2 C21 C12 151.4(3)
C22 P2 C21 C12 -90.0(3)
Rh1 P2 C21 C12 20.4(3)
C21 P2 C22 C25 -73.5(3)
C23 P2 C22 C25 41.0(4)
Rh1 P2 C22 C25 -178.3(3)
C21 P2 C22 C24 161.7(3)
C23 P2 C22 C24 -83.9(3)
Rh1 P2 C22 C24 56.9(3)
C21 P2 C22 C26 45.2(3)
C23 P2 C22 C26 159.7(3)
Rh1 P2 C22 C26 -59.6(3)
C21 P2 C23 C27 164.0(3)
C22 P2 C23 C27 49.5(3)
Rh1 P2 C23 C27 -82.4(3)
C21 P2 C23 C28 -78.7(3)
C22 P2 C23 C28 166.8(2)
Rh1 P2 C23 C28 34.9(3)
C21 P2 C23 C29 40.7(3)
C22 P2 C23 C29 -73.8(3)
Rh1 P2 C23 C29 154.3(2)
C1 Rh1 P3 C31 -64.64(17)
N11 Rh1 P3 C31 16.91(15)
Cl1 Rh1 P3 C31 -161.13(13)
P2 Rh1 P3 C31 66.36(18)
C1 Rh1 P3 C32 51.1(2)
N11 Rh1 P3 C32 132.65(18)
Cl1 Rh1 P3 C32 -45.39(17)
P2 Rh1 P3 C32 -177.90(18)
C1 Rh1 P3 C33 -174.11(16)
N11 Rh1 P3 C33 -92.56(15)
Cl1 Rh1 P3 C33 89.40(13)
P2 Rh1 P3 C33 -43.10(18)
N11 C16 C31 P3 20.8(4)
C15 C16 C31 P3 -162.1(3)
C32 P3 C31 C16 -153.5(3)
C33 P3 C31 C16 89.3(3)
Rh1 P3 C31 C16 -23.6(3)
C31 P3 C32 C35 -164.3(3)
C33 P3 C32 C35 -50.8(3)
Rh1 P3 C32 C35 83.4(3)
C31 P3 C32 C36 78.7(3)
C33 P3 C32 C36 -167.9(3)
Rh1 P3 C32 C36 -33.6(3)
C31 P3 C32 C34 -40.4(4)
C33 P3 C32 C34 73.0(4)
Rh1 P3 C32 C34 -152.7(3)
C31 P3 C33 C39 71.5(3)
C32 P3 C33 C39 -42.2(4)
Rh1 P3 C33 C39 176.4(3)
C31 P3 C33 C38 -47.4(3)
C32 P3 C33 C38 -161.1(3)
Rh1 P3 C33 C38 57.5(3)
C31 P3 C33 C37 -163.8(3)
C32 P3 C33 C37 82.5(3)
Rh1 P3 C33 C37 -58.9(3)
